data_2237672
loop_
_publ_author_name
'Fl\"orke, Ulrich'
'Ahmida, Aziza'
'Schr\"oder, J\"org'
'Egold, Hans'
'Henkel, Gerald'

_publ_section_title
;
 Dichloridobis(1,3-diisopropyl-4,5-dimethyl-1<i>H</i>-imidazol-3-ium-2-thiolate-\k<i>S</i>)copper(II)
;
_journal_coeditor_code NC2307
_journal_issue 4
_journal_name_full 'Acta Crystallographica Section E'
_journal_page_first m211
_journal_paper_doi 10.1107/S1600536813006879
_journal_volume 69
_journal_year 2013
_chemical_formula_iupac '[Cu Cl2 (C11 H20 N2 S)2]'
_chemical_formula_moiety 'C22 H40 Cl2 Cu N4 S2'
_chemical_formula_sum 'C22 H40 Cl2 Cu N4 S2'
_chemical_formula_weight 559.14
_chemical_name_systematic
Dichloridobis(1,3-diisopropyl-4,5-dimethyl-1<i>H</i>-imidazol-3-ium-2-thiolate-\k<i>S</i>)copper(II)
_space_group_IT_number 60
_symmetry_cell_setting orthorhombic
_symmetry_space_group_name_Hall '-P 2n 2ab'
_symmetry_space_group_name_H-M 'P b c n'
_atom_sites_solution_hydrogens difmap
_atom_sites_solution_primary direct
_atom_sites_solution_secondary difmap
_audit_creation_method SHELXL-97
_cell_angle_alpha 90.00
_cell_angle_beta 90.00
_cell_angle_gamma 90.00
_cell_formula_units_Z 4
_cell_length_a 14.0663(12)
_cell_length_b 13.1359(11)
_cell_length_c 14.9278(13)
_cell_measurement_reflns_used 2598
_cell_measurement_temperature 120(2)
_cell_measurement_theta_max 22.39
_cell_measurement_theta_min 2.52
_cell_volume 2758.3(4)
_computing_cell_refinement 'SAINT (Bruker, 2002)'
_computing_data_collection 'SMART (Bruker, 2002)'
_computing_data_reduction 'SAINT (Bruker, 2002)'
_computing_molecular_graphics 'SHELXTL (Sheldrick, 2008)'
_computing_publication_material 'SHELXTL (Sheldrick, 2008) and local programs'
_computing_structure_refinement 'SHELXTL (Sheldrick, 2008)'
_computing_structure_solution 'SHELXTL (Sheldrick, 2008)'
_diffrn_ambient_temperature 120(2)
_diffrn_measured_fraction_theta_full 0.999
_diffrn_measured_fraction_theta_max 0.999
_diffrn_measurement_device_type 'Bruker SMART CCD area-detector'
_diffrn_measurement_method '\f and \w scans'
_diffrn_radiation_monochromator graphite
_diffrn_radiation_source 'sealed tube'
_diffrn_radiation_type MoK\a
_diffrn_radiation_wavelength 0.71073
_diffrn_reflns_av_R_equivalents 0.0552
_diffrn_reflns_av_sigmaI/netI 0.0466
_diffrn_reflns_limit_h_max 18
_diffrn_reflns_limit_h_min -17
_diffrn_reflns_limit_k_max 17
_diffrn_reflns_limit_k_min -17
_diffrn_reflns_limit_l_max 19
_diffrn_reflns_limit_l_min -19
_diffrn_reflns_number 26735
_diffrn_reflns_theta_full 28.24
_diffrn_reflns_theta_max 28.24
_diffrn_reflns_theta_min 2.12
_exptl_absorpt_coefficient_mu 1.154
_exptl_absorpt_correction_T_max 0.991
_exptl_absorpt_correction_T_min 0.846
_exptl_absorpt_correction_type multi-scan
_exptl_absorpt_process_details '(SADABS; Sheldrick, 2004)'
_exptl_crystal_colour blue
_exptl_crystal_density_diffrn 1.346
_exptl_crystal_density_method 'not measured'
_exptl_crystal_description prism
_exptl_crystal_F_000 1180
_exptl_crystal_size_max 0.45
_exptl_crystal_size_mid 0.20
_exptl_crystal_size_min 0.20
_refine_diff_density_max 0.523
_refine_diff_density_min -0.318
_refine_ls_extinction_method none
_refine_ls_goodness_of_fit_ref 1.065
_refine_ls_hydrogen_treatment constr
_refine_ls_matrix_type full
_refine_ls_number_parameters 147
_refine_ls_number_reflns 3418
_refine_ls_number_restraints 0
_refine_ls_restrained_S_all 1.065
_refine_ls_R_factor_all 0.0633
_refine_ls_R_factor_gt 0.0430
_refine_ls_shift/su_max 0.001
_refine_ls_shift/su_mean 0.000
_refine_ls_structure_factor_coef Fsqd
_refine_ls_weighting_details 'calc w=1/[\s^2^(Fo^2^)+(0.0520P)^2^] where P=(Fo^2^+2Fc^2^)/3'
_refine_ls_weighting_scheme calc
_refine_ls_wR_factor_gt 0.0960
_refine_ls_wR_factor_ref 0.1039
_reflns_number_gt 2575
_reflns_number_total 3418
_reflns_threshold_expression I>2sigma(I)
_cod_data_source_file nc2307.cif
_cod_data_source_block I
_cod_database_code 2237672
_cod_database_fobs_code 2237672

loop_
_symmetry_equiv_pos_as_xyz
'x, y, z'
'-x+1/2, -y+1/2, z+1/2'
'-x, y, -z+1/2'
'x+1/2, -y+1/2, -z'
'-x, -y, -z'
'x-1/2, y-1/2, -z-1/2'
'x, -y, z-1/2'
'-x-1/2, y-1/2, z'

loop_
_atom_site_type_symbol
_atom_site_label
_atom_site_fract_x
_atom_site_fract_y
_atom_site_fract_z
_atom_site_U_iso_or_equiv
_atom_site_adp_type
_atom_site_calc_flag
_atom_site_refinement_flags
_atom_site_occupancy
_atom_site_symmetry_multiplicity
Cu Cu1 0.5000 0.67838(3) 0.7500 0.02220(13) Uani d S 1 2
Cl Cl1 0.63711(4) 0.62457(5) 0.80610(4) 0.03363(17) Uani d . 1 1
S S1 0.56717(4) 0.74956(5) 0.62263(4) 0.02594(16) Uani d . 1 1
N N1 0.44956(13) 0.73957(15) 0.47742(12) 0.0214(4) Uani d . 1 1
N N2 0.41116(13) 0.86096(15) 0.56948(12) 0.0232(4) Uani d . 1 1
C C1 0.47271(16) 0.78364(18) 0.55592(15) 0.0218(5) Uani d . 1 1
C C2 0.50291(16) 0.65185(18) 0.44065(16) 0.0254(5) Uani d . 1 1
H H2A 0.5421 0.6239 0.4908 0.030 Uiso calc R 1 1
C C3 0.4384(2) 0.5668(2) 0.4097(2) 0.0435(7) Uani d . 1 1
H H3A 0.3913 0.5522 0.4564 0.065 Uiso calc R 1 1
H H3B 0.4763 0.5056 0.3980 0.065 Uiso calc R 1 1
H H3C 0.4057 0.5875 0.3547 0.065 Uiso calc R 1 1
C C4 0.57176(19) 0.6862(2) 0.36847(18) 0.0361(6) Uani d . 1 1
H H4A 0.5367 0.7215 0.3210 0.054 Uiso calc R 1 1
H H4B 0.6042 0.6267 0.3432 0.054 Uiso calc R 1 1
H H4C 0.6188 0.7325 0.3946 0.054 Uiso calc R 1 1
C C5 0.37268(16) 0.7910(2) 0.44012(15) 0.0255(5) Uani d . 1 1
C C6 0.32782(19) 0.7665(2) 0.35256(16) 0.0375(7) Uani d . 1 1
H H6A 0.2844 0.8215 0.3355 0.056 Uiso calc R 1 1
H H6B 0.2922 0.7026 0.3577 0.056 Uiso calc R 1 1
H H6C 0.3773 0.7592 0.3068 0.056 Uiso calc R 1 1
C C7 0.34874(16) 0.86563(19) 0.49766(16) 0.0261(5) Uani d . 1 1
C C8 0.27223(19) 0.9433(2) 0.48648(18) 0.0379(7) Uani d . 1 1
H H8A 0.3010 1.0100 0.4752 0.057 Uiso calc R 1 1
H H8B 0.2338 0.9464 0.5412 0.057 Uiso calc R 1 1
H H8C 0.2317 0.9244 0.4357 0.057 Uiso calc R 1 1
C C9 0.41332(18) 0.92589(19) 0.64987(15) 0.0279(5) Uani d . 1 1
H H9A 0.4665 0.9003 0.6882 0.033 Uiso calc R 1 1
C C10 0.4372(3) 1.0351(2) 0.6261(2) 0.0581(9) Uani d . 1 1
H H10A 0.4944 1.0365 0.5887 0.087 Uiso calc R 1 1
H H10B 0.4486 1.0739 0.6811 0.087 Uiso calc R 1 1
H H10C 0.3840 1.0654 0.5932 0.087 Uiso calc R 1 1
C C11 0.32354(18) 0.9163(2) 0.70488(17) 0.0347(6) Uani d . 1 1
H H11A 0.2725 0.9555 0.6765 0.052 Uiso calc R 1 1
H H11B 0.3350 0.9427 0.7653 0.052 Uiso calc R 1 1
H H11C 0.3049 0.8445 0.7085 0.052 Uiso calc R 1 1

loop_
_atom_site_aniso_label
_atom_site_aniso_U_11
_atom_site_aniso_U_22
_atom_site_aniso_U_33
_atom_site_aniso_U_12
_atom_site_aniso_U_13
_atom_site_aniso_U_23
Cu1 0.0219(2) 0.0220(2) 0.0227(2) 0.000 -0.00117(16) 0.000
Cl1 0.0280(3) 0.0363(4) 0.0366(3) 0.0100(3) -0.0029(3) 0.0046(3)
S1 0.0180(3) 0.0380(4) 0.0218(3) 0.0020(3) -0.0010(2) 0.0018(3)
N1 0.0177(10) 0.0267(11) 0.0198(9) -0.0028(8) 0.0009(7) 0.0018(8)
N2 0.0184(10) 0.0283(11) 0.0229(9) -0.0004(8) 0.0016(8) 0.0015(8)
C1 0.0173(11) 0.0272(12) 0.0208(11) -0.0027(10) 0.0033(9) 0.0035(9)
C2 0.0279(13) 0.0237(12) 0.0246(11) 0.0027(10) 0.0000(10) 0.0004(9)
C3 0.0509(19) 0.0306(16) 0.0488(17) -0.0065(13) -0.0044(14) -0.0060(13)
C4 0.0337(15) 0.0368(16) 0.0378(15) 0.0084(12) 0.0102(12) 0.0047(12)
C5 0.0174(12) 0.0355(14) 0.0236(11) -0.0019(10) -0.0001(9) 0.0023(10)
C6 0.0285(14) 0.0579(19) 0.0263(12) 0.0046(13) -0.0043(11) -0.0051(12)
C7 0.0197(12) 0.0344(15) 0.0242(11) 0.0005(10) -0.0003(9) 0.0046(10)
C8 0.0311(15) 0.0493(18) 0.0332(13) 0.0120(13) -0.0022(12) 0.0034(12)
C9 0.0283(13) 0.0322(14) 0.0232(11) 0.0021(11) -0.0006(10) -0.0040(10)
C10 0.088(3) 0.0421(19) 0.0439(17) -0.0260(18) 0.0083(18) -0.0099(15)
C11 0.0338(15) 0.0402(16) 0.0301(13) 0.0084(13) 0.0076(11) -0.0034(11)

loop_
_atom_type_symbol
_atom_type_description
_atom_type_scat_dispersion_real
_atom_type_scat_dispersion_imag
_atom_type_scat_source
C C 0.0033 0.0016 'International Tables Vol C Tables 4.2.6.8 and 6.1.1.4'
H H 0.0000 0.0000 'International Tables Vol C Tables 4.2.6.8 and 6.1.1.4'
N N 0.0061 0.0033 'International Tables Vol C Tables 4.2.6.8 and 6.1.1.4'
S S 0.1246 0.1234 'International Tables Vol C Tables 4.2.6.8 and 6.1.1.4'
Cl Cl 0.1484 0.1585 'International Tables Vol C Tables 4.2.6.8 and 6.1.1.4'
Cu Cu 0.3201 1.2651 'International Tables Vol C Tables 4.2.6.8 and 6.1.1.4'

loop_
_geom_angle_atom_site_label_1
_geom_angle_atom_site_label_2
_geom_angle_atom_site_label_3
_geom_angle_site_symmetry_1
_geom_angle_site_symmetry_3
_geom_angle
Cl1 Cu1 Cl1 3_656 . 142.84(4)
Cl1 Cu1 S1 3_656 . 99.97(2)
Cl1 Cu1 S1 . . 94.80(2)
Cl1 Cu1 S1 3_656 3_656 94.80(2)
Cl1 Cu1 S1 . 3_656 99.97(2)
S1 Cu1 S1 . 3_656 132.46(4)
C1 S1 Cu1 . . 105.36(8)
C1 N1 C5 . . 109.10(19)
C1 N1 C2 . . 122.31(19)
C5 N1 C2 . . 128.57(19)
C1 N2 C7 . . 108.9(2)
C1 N2 C9 . . 123.01(19)
C7 N2 C9 . . 128.1(2)
N1 C1 N2 . . 107.4(2)
N1 C1 S1 . . 125.36(18)
N2 C1 S1 . . 127.19(18)
N1 C2 C3 . . 112.6(2)
N1 C2 C4 . . 110.8(2)
C3 C2 C4 . . 112.7(2)
N1 C2 H2A . . 106.8
C3 C2 H2A . . 106.8
C4 C2 H2A . . 106.8
C2 C3 H3A . . 109.5
C2 C3 H3B . . 109.5
H3A C3 H3B . . 109.5
C2 C3 H3C . . 109.5
H3A C3 H3C . . 109.5
H3B C3 H3C . . 109.5
C2 C4 H4A . . 109.5
C2 C4 H4B . . 109.5
H4A C4 H4B . . 109.5
C2 C4 H4C . . 109.5
H4A C4 H4C . . 109.5
H4B C4 H4C . . 109.5
C7 C5 N1 . . 107.0(2)
C7 C5 C6 . . 127.8(2)
N1 C5 C6 . . 125.2(2)
C5 C6 H6A . . 109.5
C5 C6 H6B . . 109.5
H6A C6 H6B . . 109.5
C5 C6 H6C . . 109.5
H6A C6 H6C . . 109.5
H6B C6 H6C . . 109.5
C5 C7 N2 . . 107.6(2)
C5 C7 C8 . . 127.4(2)
N2 C7 C8 . . 125.0(2)
C7 C8 H8A . . 109.5
C7 C8 H8B . . 109.5
H8A C8 H8B . . 109.5
C7 C8 H8C . . 109.5
H8A C8 H8C . . 109.5
H8B C8 H8C . . 109.5
N2 C9 C11 . . 112.2(2)
N2 C9 C10 . . 111.2(2)
C11 C9 C10 . . 113.0(2)
N2 C9 H9A . . 106.6
C11 C9 H9A . . 106.6
C10 C9 H9A . . 106.6
C9 C10 H10A . . 109.5
C9 C10 H10B . . 109.5
H10A C10 H10B . . 109.5
C9 C10 H10C . . 109.5
H10A C10 H10C . . 109.5
H10B C10 H10C . . 109.5
C9 C11 H11A . . 109.5
C9 C11 H11B . . 109.5
H11A C11 H11B . . 109.5
C9 C11 H11C . . 109.5
H11A C11 H11C . . 109.5
H11B C11 H11C . . 109.5

loop_
_geom_bond_atom_site_label_1
_geom_bond_atom_site_label_2
_geom_bond_site_symmetry_2
_geom_bond_distance
Cu1 Cl1 3_656 2.2182(6)
Cu1 Cl1 . 2.2182(6)
Cu1 S1 . 2.3199(6)
Cu1 S1 3_656 2.3199(6)
S1 C1 . 1.720(2)
N1 C1 . 1.347(3)
N1 C5 . 1.392(3)
N1 C2 . 1.481(3)
N2 C1 . 1.350(3)
N2 C7 . 1.387(3)
N2 C9 . 1.472(3)
C2 C3 . 1.512(3)
C2 C4 . 1.517(3)
C2 H2A . 1.0000
C3 H3A . 0.9800
C3 H3B . 0.9800
C3 H3C . 0.9800
C4 H4A . 0.9800
C4 H4B . 0.9800
C4 H4C . 0.9800
C5 C7 . 1.346(3)
C5 C6 . 1.487(3)
C6 H6A . 0.9800
C6 H6B . 0.9800
C6 H6C . 0.9800
C7 C8 . 1.492(3)
C8 H8A . 0.9800
C8 H8B . 0.9800
C8 H8C . 0.9800
C9 C11 . 1.512(3)
C9 C10 . 1.515(4)
C9 H9A . 1.0000
C10 H10A . 0.9800
C10 H10B . 0.9800
C10 H10C . 0.9800
C11 H11A . 0.9800
C11 H11B . 0.9800
C11 H11C . 0.9800

loop_
_geom_torsion_atom_site_label_1
_geom_torsion_atom_site_label_2
_geom_torsion_atom_site_label_3
_geom_torsion_atom_site_label_4
_geom_torsion_site_symmetry_1
_geom_torsion
Cl1 Cu1 S1 C1 3_656 26.05(9)
Cl1 Cu1 S1 C1 . 171.81(9)
S1 Cu1 S1 C1 3_656 -79.98(9)
C5 N1 C1 N2 . 0.8(2)
C2 N1 C1 N2 . 179.55(19)
C5 N1 C1 S1 . -176.49(17)
C2 N1 C1 S1 . 2.2(3)
C7 N2 C1 N1 . -0.4(3)
C9 N2 C1 N1 . 178.81(19)
C7 N2 C1 S1 . 176.86(17)
C9 N2 C1 S1 . -3.9(3)
Cu1 S1 C1 N1 . -111.48(19)
Cu1 S1 C1 N2 . 71.7(2)
C1 N1 C2 C3 . 132.1(2)
C5 N1 C2 C3 . -49.4(3)
C1 N1 C2 C4 . -100.6(2)
C5 N1 C2 C4 . 77.8(3)
C1 N1 C5 C7 . -1.0(3)
C2 N1 C5 C7 . -179.6(2)
C1 N1 C5 C6 . 178.6(2)
C2 N1 C5 C6 . 0.0(4)
N1 C5 C7 N2 . 0.7(3)
C6 C5 C7 N2 . -178.8(2)
N1 C5 C7 C8 . 178.2(2)
C6 C5 C7 C8 . -1.3(4)
C1 N2 C7 C5 . -0.2(3)
C9 N2 C7 C5 . -179.4(2)
C1 N2 C7 C8 . -177.8(2)
C9 N2 C7 C8 . 3.0(4)
C1 N2 C9 C11 . -116.7(2)
C7 N2 C9 C11 . 62.3(3)
C1 N2 C9 C10 . 115.6(3)
C7 N2 C9 C10 . -65.3(3)
